data_7053961
loop_
_publ_author_name
'Diwan, Kiran'
'Chauhan, Ratna'
'Singh, Santosh K.'
'Singh, Bandana'
'Drew, Michael G. B.'
'Bahadur, Lal'
'Singh, Nanhai'

_publ_section_title
;
 Light harvesting properties of some new heteroleptic
 dithiocarbimate--diamine/diimine complexes of Ni, Pd and Pt studied as
 photosensitizer in dye-sensitized TiO2 solar cells
;
_journal_issue 1
_journal_name_full 'New Journal of Chemistry'
_journal_page_first 97
_journal_paper_doi 10.1039/c3nj00507k
_journal_volume 38
_journal_year 2014
_chemical_formula_sum 'C14 H23 N3 O2 Pd S3'
_chemical_formula_weight 467.93
_chemical_name_systematic
;
 ?
;
_space_group_IT_number 14
_symmetry_cell_setting monoclinic
_symmetry_space_group_name_Hall '-P 2ybc'
_symmetry_space_group_name_H-M 'P 1 21/c 1'
_atom_sites_solution_hydrogens geom
_atom_sites_solution_primary direct
_atom_sites_solution_secondary difmap
_audit_creation_method SHELXL-97
_cell_angle_alpha 90.00
_cell_angle_beta 94.840(10)
_cell_angle_gamma 90.00
_cell_formula_units_Z 4
_cell_length_a 12.4574(13)
_cell_length_b 15.6410(15)
_cell_length_c 9.7801(10)
_cell_measurement_reflns_used 13839
_cell_measurement_temperature 293(2)
_cell_measurement_theta_max 25.00
_cell_measurement_theta_min 3.06
_cell_volume 1898.8(3)
_computing_cell_refinement 'Crysalis, Oxford Diffraction'
_computing_data_collection 'Crysalis, Oxford Diffraction'
_computing_data_reduction 'Crysalis, Oxford Diffraction'
_computing_molecular_graphics PLATON(Spek,2004)
_computing_structure_refinement 'SHELXL-97 (Sheldrick, 1997)'
_computing_structure_solution 'SHELXS-97 (Sheldrick, 1997)'
_diffrn_ambient_temperature 293(2)
_diffrn_measured_fraction_theta_full 0.996
_diffrn_measured_fraction_theta_max 0.996
_diffrn_measurement_device 'Oxford Diffaction X-Calibur System'
_diffrn_measurement_method '321 frames, counting time 10 s.'
_diffrn_radiation_monochromator graphite
_diffrn_radiation_source 'fine-focus sealed tube'
_diffrn_radiation_type MoK\a
_diffrn_radiation_wavelength 0.71073
_diffrn_reflns_av_R_equivalents 0.3291
_diffrn_reflns_av_sigmaI/netI 0.1908
_diffrn_reflns_limit_h_max 14
_diffrn_reflns_limit_h_min -14
_diffrn_reflns_limit_k_max 18
_diffrn_reflns_limit_k_min -18
_diffrn_reflns_limit_l_max 11
_diffrn_reflns_limit_l_min -11
_diffrn_reflns_number 13839
_diffrn_reflns_theta_full 25.00
_diffrn_reflns_theta_max 25.00
_diffrn_reflns_theta_min 3.06
_exptl_absorpt_coefficient_mu 1.318
_exptl_absorpt_correction_T_max 1.000
_exptl_absorpt_correction_T_min 0.330
_exptl_absorpt_correction_type empirical
_exptl_absorpt_process_details 'ABSPACK, Oxford Diffraction Ltd'
_exptl_crystal_colour yellow
_exptl_crystal_density_diffrn 1.637
_exptl_crystal_density_method 'not measured'
_exptl_crystal_description needle
_exptl_crystal_F_000 952
_exptl_crystal_size_max 0.30
_exptl_crystal_size_mid 0.05
_exptl_crystal_size_min 0.05
_refine_diff_density_max 1.357
_refine_diff_density_min -1.696
_refine_diff_density_rms 0.316
_refine_ls_extinction_method none
_refine_ls_goodness_of_fit_ref 1.064
_refine_ls_hydrogen_treatment constr
_refine_ls_matrix_type full
_refine_ls_number_parameters 212
_refine_ls_number_reflns 3321
_refine_ls_number_restraints 0
_refine_ls_restrained_S_all 1.064
_refine_ls_R_factor_all 0.1595
_refine_ls_R_factor_gt 0.1000
_refine_ls_shift/su_max 0.000
_refine_ls_shift/su_mean 0.000
_refine_ls_structure_factor_coef Fsqd
_refine_ls_weighting_details
;
_refine_ls_weighting_details
  w=1/[\s^2^(Fo^2^)+(0.2000P)^2^+0.0000P] where P=(Fo^2^+2Fc^2^)/3
;
_refine_ls_weighting_scheme calc
_refine_ls_wR_factor_gt 0.2635
_refine_ls_wR_factor_ref 0.3099
_reflns_number_gt 2283
_reflns_number_total 3321
_reflns_threshold_expression >2sigma(I)
_cod_data_source_file c3nj00507k.txt
_cod_data_source_block 6
_cod_original_sg_symbol_H-M P21/c
_cod_database_code 7053961

loop_
_symmetry_equiv_pos_as_xyz
'x, y, z'
'-x, y+1/2, -z+1/2'
'-x, -y, -z'
'x, -y-1/2, z-1/2'

loop_
_atom_site_label
_atom_site_type_symbol
_atom_site_fract_x
_atom_site_fract_y
_atom_site_fract_z
_atom_site_U_iso_or_equiv
_atom_site_adp_type
_atom_site_occupancy
_atom_site_symmetry_multiplicity
_atom_site_calc_flag
_atom_site_refinement_flags
Pd1 Pd 0.69405(7) 0.74043(6) 0.14491(8) 0.0276(4) Uani 1 1 d .
S11 S 0.5806(2) 0.8474(2) 0.1951(3) 0.0371(8) Uani 1 1 d .
S12 S 0.7900(2) 0.8624(2) 0.1151(3) 0.0347(8) Uani 1 1 d .
C13 C 0.6854(9) 0.9188(8) 0.1781(11) 0.031(3) Uani 1 1 d .
N14 N 0.6763(8) 0.9977(7) 0.2132(10) 0.037(2) Uani 1 1 d .
S15 S 0.7755(3) 1.0652(2) 0.2132(3) 0.0428(9) Uani 1 1 d .
O16 O 0.8736(8) 1.0289(7) 0.2739(10) 0.060(3) Uani 1 1 d .
O17 O 0.7359(10) 1.1414(7) 0.2743(11) 0.066(3) Uani 1 1 d .
C21 C 0.7902(10) 1.0890(7) 0.0411(12) 0.034(3) Uani 1 1 d .
C22 C 0.8893(10) 1.0783(9) -0.0115(13) 0.046(3) Uani 1 1 d .
H22 H 0.9459 1.0528 0.0418 0.055 Uiso 1 1 calc R
C23 C 0.9036(12) 1.1048(10) -0.1407(18) 0.058(4) Uani 1 1 d .
H23 H 0.9713 1.0984 -0.1728 0.070 Uiso 1 1 calc R
C24 C 0.8227(10) 1.1409(7) -0.2267(13) 0.036(3) Uani 1 1 d .
C25 C 0.7224(12) 1.1505(10) -0.1708(16) 0.053(4) Uani 1 1 d .
H25 H 0.6650 1.1752 -0.2237 0.064 Uiso 1 1 calc R
C26 C 0.7083(10) 1.1244(9) -0.0416(14) 0.046(3) Uani 1 1 d .
H26 H 0.6410 1.1307 -0.0082 0.055 Uiso 1 1 calc R
C27 C 0.8358(14) 1.1719(12) -0.3705(17) 0.071(5) Uani 1 1 d .
H27C H 0.8132 1.2305 -0.3790 0.107 Uiso 1 1 calc R
H27A H 0.7925 1.1375 -0.4351 0.107 Uiso 1 1 calc R
H27B H 0.9101 1.1675 -0.3889 0.107 Uiso 1 1 calc R
N31 N 0.5945(9) 0.6344(7) 0.1756(11) 0.043(3) Uani 1 1 d .
C32 C 0.6625(18) 0.5595(11) 0.172(3) 0.111(9) Uani 1 1 d .
H32B H 0.6896 0.5457 0.2656 0.134 Uiso 1 1 calc R
H32A H 0.6186 0.5118 0.1374 0.134 Uiso 1 1 calc R
C33 C 0.749(2) 0.5676(11) 0.094(2) 0.100(8) Uani 1 1 d .
H33A H 0.7227 0.5614 -0.0019 0.120 Uiso 1 1 calc R
H33B H 0.7981 0.5206 0.1163 0.120 Uiso 1 1 calc R
N34 N 0.8114(9) 0.6495(8) 0.1094(10) 0.044(3) Uani 1 1 d .
C35 C 0.5023(12) 0.6321(12) 0.0735(14) 0.064(5) Uani 1 1 d .
H35A H 0.5272 0.6290 -0.0166 0.095 Uiso 1 1 calc R
H35B H 0.4600 0.6829 0.0810 0.095 Uiso 1 1 calc R
H35C H 0.4590 0.5829 0.0889 0.095 Uiso 1 1 calc R
C36 C 0.5513(13) 0.6374(12) 0.3115(15) 0.068(5) Uani 1 1 d .
H36A H 0.5244 0.5820 0.3333 0.103 Uiso 1 1 calc R
H36B H 0.4939 0.6784 0.3098 0.103 Uiso 1 1 calc R
H36C H 0.6076 0.6537 0.3796 0.103 Uiso 1 1 calc R
C37 C 0.8620(15) 0.6620(12) -0.0164(17) 0.072(5) Uani 1 1 d .
H37A H 0.9059 0.7125 -0.0089 0.109 Uiso 1 1 calc R
H37B H 0.8076 0.6684 -0.0912 0.109 Uiso 1 1 calc R
H37C H 0.9062 0.6134 -0.0328 0.109 Uiso 1 1 calc R
C38 C 0.8928(15) 0.6454(14) 0.2245(19) 0.094(7) Uani 1 1 d .
H38A H 0.9225 0.5887 0.2310 0.141 Uiso 1 1 calc R
H38B H 0.8607 0.6589 0.3077 0.141 Uiso 1 1 calc R
H38C H 0.9491 0.6856 0.2109 0.141 Uiso 1 1 calc R

loop_
_atom_site_aniso_label
_atom_site_aniso_U_11
_atom_site_aniso_U_22
_atom_site_aniso_U_33
_atom_site_aniso_U_23
_atom_site_aniso_U_13
_atom_site_aniso_U_12
Pd1 0.0295(6) 0.0259(7) 0.0273(6) -0.0002(3) 0.0023(4) -0.0021(4)
S11 0.0245(15) 0.040(2) 0.0478(19) 0.0014(14) 0.0106(14) -0.0015(13)
S12 0.0249(15) 0.034(2) 0.0465(19) -0.0009(13) 0.0104(14) 0.0010(13)
C13 0.040(7) 0.029(8) 0.025(6) 0.002(5) 0.015(5) -0.003(5)
N14 0.041(6) 0.034(7) 0.039(6) -0.005(5) 0.013(5) -0.004(5)
S15 0.052(2) 0.033(2) 0.0433(19) -0.0040(13) 0.0030(16) -0.0076(15)
O16 0.049(6) 0.072(8) 0.054(6) 0.010(5) -0.017(5) -0.017(5)
O17 0.098(9) 0.051(7) 0.054(6) -0.014(5) 0.027(6) -0.010(6)
C21 0.039(7) 0.022(7) 0.043(7) -0.006(5) 0.010(6) -0.004(5)
C22 0.032(7) 0.063(10) 0.042(8) -0.004(6) -0.001(6) 0.012(6)
C23 0.040(8) 0.054(10) 0.084(12) -0.016(8) 0.023(8) 0.001(7)
C24 0.037(7) 0.018(7) 0.051(8) 0.001(5) 0.001(6) 0.003(5)
C25 0.041(8) 0.054(10) 0.065(10) 0.023(7) 0.014(7) 0.011(7)
C26 0.026(7) 0.057(10) 0.053(9) 0.005(7) 0.004(6) 0.013(6)
C27 0.079(12) 0.068(12) 0.069(11) 0.011(8) 0.022(10) -0.003(9)
N31 0.043(6) 0.036(7) 0.050(7) -0.002(5) -0.007(5) -0.012(5)
C32 0.095(15) 0.007(9) 0.24(3) 0.001(12) 0.047(18) -0.009(9)
C33 0.15(2) 0.026(10) 0.136(19) -0.021(10) 0.079(16) 0.010(11)
N34 0.053(7) 0.044(7) 0.035(6) -0.005(4) -0.001(5) 0.013(5)
C35 0.063(10) 0.091(14) 0.037(8) -0.019(7) 0.004(7) -0.042(9)
C36 0.065(11) 0.096(15) 0.044(9) 0.006(8) 0.002(8) -0.042(10)
C37 0.090(13) 0.069(12) 0.064(11) 0.008(8) 0.034(10) 0.032(10)
C38 0.075(12) 0.128(19) 0.074(12) -0.004(11) -0.028(10) 0.067(13)

loop_
_atom_type_symbol
_atom_type_description
_atom_type_scat_dispersion_real
_atom_type_scat_dispersion_imag
_atom_type_scat_source
C C 0.0033 0.0016 'International Tables Vol C Tables 4.2.6.8 and 6.1.1.4'
H H 0.0000 0.0000 'International Tables Vol C Tables 4.2.6.8 and 6.1.1.4'
N N 0.0061 0.0033 'International Tables Vol C Tables 4.2.6.8 and 6.1.1.4'
O O 0.0106 0.0060 'International Tables Vol C Tables 4.2.6.8 and 6.1.1.4'
S S 0.1246 0.1234 'International Tables Vol C Tables 4.2.6.8 and 6.1.1.4'
Pd Pd -0.9988 1.0072 'International Tables Vol C Tables 4.2.6.8 and 6.1.1.4'

loop_
_geom_angle_atom_site_label_1
_geom_angle_atom_site_label_2
_geom_angle_atom_site_label_3
_geom_angle
N34 Pd1 N31 85.2(5)
N34 Pd1 S11 174.0(3)
N31 Pd1 S11 99.5(3)
N34 Pd1 S12 99.6(4)
N31 Pd1 S12 175.2(3)
S11 Pd1 S12 75.75(12)
C13 S11 Pd1 88.1(4)
C13 S12 Pd1 87.8(4)
N14 C13 S12 132.0(9)
N14 C13 S11 120.4(9)
S12 C13 S11 107.5(7)
C13 N14 S15 122.5(9)
O16 S15 O17 117.9(7)
O16 S15 N14 111.4(6)
O17 S15 N14 104.5(6)
O16 S15 C21 109.2(6)
O17 S15 C21 106.9(6)
N14 S15 C21 106.2(5)
C26 C21 C22 118.3(12)
C26 C21 S15 121.5(10)
C22 C21 S15 120.0(10)
C23 C22 C21 119.9(12)
C23 C22 H22 120.0
C21 C22 H22 120.0
C22 C23 C24 123.2(13)
C22 C23 H23 118.4
C24 C23 H23 118.4
C23 C24 C25 115.6(13)
C23 C24 C27 124.7(13)
C25 C24 C27 119.7(12)
C26 C25 C24 121.1(13)
C26 C25 H25 119.4
C24 C25 H25 119.4
C25 C26 C21 121.8(13)
C25 C26 H26 119.1
C21 C26 H26 119.1
C24 C27 H27C 109.5
C24 C27 H27A 109.5
H27C C27 H27A 109.5
C24 C27 H27B 109.5
H27C C27 H27B 109.5
H27A C27 H27B 109.5
C32 N31 C35 113.1(14)
C32 N31 C36 107.7(15)
C35 N31 C36 106.9(11)
C32 N31 Pd1 106.4(10)
C35 N31 Pd1 111.2(9)
C36 N31 Pd1 111.6(9)
C33 C32 N31 115.1(16)
C33 C32 H32B 108.5
N31 C32 H32B 108.5
C33 C32 H32A 108.5
N31 C32 H32A 108.5
H32B C32 H32A 107.5
C32 C33 N34 116.3(14)
C32 C33 H33A 108.2
N34 C33 H33A 108.2
C32 C33 H33B 108.2
N34 C33 H33B 108.2
H33A C33 H33B 107.4
C37 N34 C38 109.9(14)
C37 N34 C33 106.8(12)
C38 N34 C33 111.2(16)
C37 N34 Pd1 114.3(9)
C38 N34 Pd1 110.8(10)
C33 N34 Pd1 103.5(10)
N31 C35 H35A 109.5
N31 C35 H35B 109.5
H35A C35 H35B 109.5
N31 C35 H35C 109.5
H35A C35 H35C 109.5
H35B C35 H35C 109.5
N31 C36 H36A 109.5
N31 C36 H36B 109.5
H36A C36 H36B 109.5
N31 C36 H36C 109.5
H36A C36 H36C 109.5
H36B C36 H36C 109.5
N34 C37 H37A 109.5
N34 C37 H37B 109.5
H37A C37 H37B 109.5
N34 C37 H37C 109.5
H37A C37 H37C 109.5
H37B C37 H37C 109.5
N34 C38 H38A 109.5
N34 C38 H38B 109.5
H38A C38 H38B 109.5
N34 C38 H38C 109.5
H38A C38 H38C 109.5
H38B C38 H38C 109.5

loop_
_geom_bond_atom_site_label_1
_geom_bond_atom_site_label_2
_geom_bond_distance
Pd1 N34 2.089(11)
Pd1 N31 2.107(11)
Pd1 S11 2.270(3)
Pd1 S12 2.282(3)
S11 C13 1.736(12)
S12 C13 1.729(12)
C13 N14 1.289(16)
N14 S15 1.626(10)
S15 O16 1.430(10)
S15 O17 1.439(11)
S15 C21 1.749(12)
C21 C26 1.364(16)
C21 C22 1.387(17)
C22 C23 1.36(2)
C22 H22 0.9300
C23 C24 1.38(2)
C23 H23 0.9300
C24 C25 1.414(18)
C24 C27 1.510(19)
C25 C26 1.35(2)
C25 H25 0.9300
C26 H26 0.9300
C27 H27C 0.9600
C27 H27A 0.9600
C27 H27B 0.9600
N31 C32 1.45(2)
N31 C35 1.457(17)
N31 C36 1.476(18)
C32 C33 1.38(3)
C32 H32B 0.9700
C32 H32A 0.9700
C33 N34 1.50(2)
C33 H33A 0.9700
C33 H33B 0.9700
N34 C37 1.442(18)
N34 C38 1.451(19)
C35 H35A 0.9600
C35 H35B 0.9600
C35 H35C 0.9600
C36 H36A 0.9600
C36 H36B 0.9600
C36 H36C 0.9600
C37 H37A 0.9600
C37 H37B 0.9600
C37 H37C 0.9600
C38 H38A 0.9600
C38 H38B 0.9600
C38 H38C 0.9600
